data_2010421
loop_
_publ_author_name
'Liu, X.-L.'
'Wang, J.-L.'
'Liu, J.-W.'
'Miao, F.-M.'

_publ_section_title 6'-Diethylamino-2'-nitrospiro[isobenzofuran-1(3<i>H</i>),9'-[9<i>H</i>]xanthen]-3-one
_journal_issue 2
_journal_name_full 'Acta Crystallographica Section C'
_journal_page_first 324
_journal_page_last 326
_journal_paper_doi 10.1107/S0108270194005949
_journal_volume 51
_journal_year 1995
_chemical_formula_moiety 'C24 H20 N2 O5'
_chemical_formula_sum 'C24 H20 N2 O5'
_chemical_formula_weight 416.44
_space_group_IT_number 2
_space_group_name_Hall '-P 1'
_space_group_name_H-M_alt 'P -1'
_symmetry_cell_setting triclinic
_symmetry_space_group_name_Hall '-P 1'
_symmetry_space_group_name_H-M 'P -1'
_atom_type_scat_source IntTabIV
_cell_angle_alpha 80.41(2)
_cell_angle_beta 79.91(2)
_cell_angle_gamma 80.96(2)
_cell_formula_units_Z 2
_cell_length_a 8.342(3)
_cell_length_b 9.861(2)
_cell_length_c 12.735(2)
_cell_measurement_reflns_used 25
_cell_measurement_temperature 295
_cell_measurement_theta_max 15
_cell_measurement_theta_min 10
_cell_volume 1008.1(5)
_diffrn_measurement_device 'Enraf-Nonius CAD-4'
_diffrn_measurement_method \w/2\q
_diffrn_radiation_type MoK\a
_diffrn_radiation_wavelength 0.71073
_diffrn_reflns_av_R_equivalents 0.012
_diffrn_reflns_limit_h_max 9
_diffrn_reflns_limit_h_min -9
_diffrn_reflns_limit_k_max 10
_diffrn_reflns_limit_k_min -10
_diffrn_reflns_limit_l_max 14
_diffrn_reflns_limit_l_min 0
_diffrn_reflns_number 2022
_diffrn_reflns_theta_max 25
_diffrn_standards_decay_% 0.1
_diffrn_standards_interval_time 60
_diffrn_standards_number 2
_exptl_absorpt_coefficient_mu 0.091
_exptl_absorpt_correction_type none
_exptl_crystal_colour 'light yellow'
_exptl_crystal_density_diffrn 1.372
_exptl_crystal_description prism
_exptl_crystal_size_max 0.4
_exptl_crystal_size_mid 0.3
_exptl_crystal_size_min 0.3
_refine_diff_density_max 0.141
_refine_diff_density_min -0.120
_refine_ls_extinction_method none
_refine_ls_goodness_of_fit_obs 0.721
_refine_ls_hydrogen_treatment refall
_refine_ls_number_parameters 280
_refine_ls_number_reflns 1262
_refine_ls_R_factor_obs 0.035
_refine_ls_shift/esd_max 0.01
_refine_ls_structure_factor_coef F
_refine_ls_weighting_scheme unit
_refine_ls_wR_factor_obs 0.034
_reflns_number_observed 1262
_reflns_number_total 1728
_reflns_observed_criterion |F~o~|>3.0\s(|F~o~|)
_cod_data_source_file ab1138.cif
_cod_data_source_block ab1138_structure_1_of_1
_cod_database_code 2010421

loop_
_space_group_symop_id
_space_group_symop_operation_xyz
1 x,y,z
2 -x,-y,-z

loop_
_atom_site_label
_atom_site_fract_x
_atom_site_fract_y
_atom_site_fract_z
O1 .6912(3) .4355(2) .1180(2)
O2 .9686(3) .7396(2) .1105(3)
O3 1.0858(3) .9290(3) .1116(3)
O4 .9293(5) .8466(4) -.2853(4)
O5 .8371(6) .6974(4) -.3576(3)
N1 .6553(5) .3107(4) .4952(3)
N2 .8688(5) .7414(4) -.2812(4)
C1 .9622(4) .8780(4) .1164(4)
C2 .8009(4) .7010(4) .1196(4)
C3 .6807(6) .3298(5) .6017(5)
C4 .8439(7) .2726(7) .6266(5)
C5 .5944(6) .1815(5) .4879(5)
C6 .7247(7) .0684(5) .4574(6)
C11 .7541(5) .5274(4) .4101(4)
C12 .6955(5) .4011(4) .4035(4)
C13 .6772(5) .3772(4) .3037(4)
C14 .7136(4) .4712(4) .2146(4)
C15 .7696(4) .5973(4) .2162(4)
C16 .7844(5) .6190(4) .3190(4)
C21 .7351(5) .5168(4) .0224(4)
C22 .7178(5) .4660(4) -.0686(4)
C23 .7610(6) .5395(4) -.1661(4)
C24 .8232(5) .6625(4) -.1748(4)
C25 .8397(5) .7120(4) -.0827(4)
C26 .7940(4) .6424(4) .0193(4)
C31 .7887(4) .9397(4) .1275(4)
C32 .7218(5) 1.0746(4) .1372(4)
C33 .5532(5) 1.1042(4) .1469(4)
C34 0.4564(4) 1.0016(4) .1482(4)
C35 0.5250(4) .8678(4) .1372(4)
C36 0.6935(4) .8383(3) .1275(4)
H11 0.7708 .5500 .4775
H13 0.6434 .2931 .2857
H22 0.6769 .3749 -.0569
H23 .7460 .5084 -.2249
H25 .8894 .8003 -.0864
H32 .7916 1.1425 .1352
H33 .5042 1.1950 .1547
H34 .3473 1.0229 .1505
H35 .4652 .7957 .1402
H301 .5943 .2857 .6678
H302 .6548 .4329 .6103
H501 .4938 .2064 .4350
H502 .5390 .1524 .5517
H401 .8698 .2812 .7162
H402 .8962 .1678 .6345
H403 .9315 .3161 .5783
H601 .6836 -.0175 .4532
H602 .7903 .0837 .3874
H603 .7968 .0264 .5190
H16 .8285 .7103 .3195

loop_
_geom_angle_atom_site_label_1
_geom_angle_atom_site_label_2
_geom_angle_atom_site_label_3
_geom_angle
_geom_angle_publ_flag
C14 O1 C21 120.9(8) yes
C1 O2 C2 111.0(3) yes
C3 N1 C5 116.3(6) yes
C3 N1 C12 123.5(7) yes
C5 N1 C12 120.0(7) yes
O4 N2 O5 125.7(5) yes
O4 N2 C24 117.7(9) yes
O5 N2 C24 116.5(4) yes
O2 C1 O3 121.0(4) yes
O2 C1 C31 107.9(3) yes
O3 C1 C31 131.1(4) yes
O2 C2 C15 109.5(5) yes
O2 C2 C26 107.3(4) yes
O2 C2 C36 102.4(3) yes
C15 C2 C26 110.9(5) yes
C15 C2 C36 113.1(5) yes
C26 C2 C36 113.1(5) yes
N1 C3 C4 113.7(6) yes
N1 C5 C6 114.3(5) yes
C12 C11 C16 119.2(7) yes
N1 C12 C11 120.2(8) yes
N1 C12 C13 122.2(8) yes
C11 C12 C13 117.5(9) yes
C12 C13 C14 120.8(8) yes
O1 C14 C13 115.7(7) yes
O1 C14 C15 120.1(8) yes
C13 C14 C15 124.3(7) yes
C2 C15 C14 123.5(7) yes
C2 C15 C16 123.1(7) yes
C14 C15 C16 113.3(7) yes
C11 C16 C15 124.9(7) yes
O1 C21 C22 115.6(7) yes
O1 C21 C26 121.2(9) yes
C22 C21 C26 123.1(4) yes
C21 C22 C23 119.1(9) yes
C22 C23 C24 120.7(8) yes
N2 C24 C23 120.0(9) yes
N2 C24 C25 120.5(9) yes
C23 C24 C25 119.5(4) yes
C24 C25 C26 122.2(9) yes
C2 C26 C21 122.4(8) yes
C2 C26 C25 122.2(7) yes
C21 C26 C25 115.4(9) yes
C1 C31 C32 129.1(4) yes
C1 C31 C36 108.8(3) yes
C32 C31 C36 122.1(4) yes
C31 C32 C33 117.0(4) yes
C32 C33 C34 121.1(4) yes
C33 C34 C35 121.3(4) yes
C34 C35 C36 117.5(4) yes
C2 C36 C31 109.8(3) yes
C2 C36 C35 129.2(3) yes
C31 C36 C35 121.0(3) yes
H301 C3 H302 100.6(6) no
H402 C4 H403 101.1(6) no
H501 C5 H502 102.0(5) no
H601 C6 H602 100.9(7) no
H601 C6 H603 96.4(5) no
H602 C6 H603 112.5(6) no

loop_
_geom_bond_atom_site_label_1
_geom_bond_atom_site_label_2
_geom_bond_site_symmetry_1
_geom_bond_site_symmetry_2
_geom_bond_distance
_geom_bond_publ_flag
O1 C14 . . 1.385(7) yes
O1 C21 . . 1.367(8) yes
O2 C1 . . 1.372(5) yes
O2 C2 . . 1.487(5) yes
O3 C1 . . 1.204(4) yes
O4 N2 . . 1.213(8) yes
O5 N2 . . 1.213(9) yes
N1 C3 . . 1.456(7) yes
N1 C5 . . 1.465(7) yes
N1 C12 . . 1.372(8) yes
N2 C24 . . 1.466(9) yes
C1 C31 . . 1.471(5) yes
C2 C15 . . 1.476(7) yes
C2 C26 . . 1.499(8) yes
C2 C36 . . 1.510(6) yes
C3 C4 . . 1.456(7) yes
C5 C6 . . 1.481(8) yes
C11 C12 . . 1.427(8) yes
C11 C16 . . 1.358(7) yes
C12 C13 . . 1.369(9) yes
C13 C14 . . 1.363(8) yes
C14 C15 . . 1.400(8) yes
C15 C16 . . 1.390(7) yes
C21 C22 . . 1.370(10) yes
C21 C26 . . 1.395(8) yes
C22 C23 . . 1.350(9) yes
C23 C24 . . 1.374(9) yes
C24 C25 . . 1.379(9) yes
C25 C26 . . 1.385(8) yes
C31 C32 . . 1.376(5) yes
C31 C36 . . 1.371(5) yes
C32 C33 . . 1.379(6) yes
C33 C34 . . 1.386(6) yes
C34 C35 . . 1.372(5) yes
C35 C36 . . 1.378(5) yes
C3 H301 . . 1.087(7) no
C3 H302 . . 1.027(6) no
C4 H402 . . 1.052(7) no
C4 H403 . . 0.976(7) no
C5 H501 . . 1.138(6) no
C5 H502 . . 0.888(6) no
C6 H601 . . 0.975(6) no
C6 H602 . . 0.963(7) no
C6 H603 . . 1.062(7) no
C11 H11 . . 0.960(7) no
C13 H13 . . 0.989(6) no
C16 H16 . . 1.027(6) no
C22 H22 . . 0.989(7) no
C23 H23 . . 0.890(8) no
C25 H25 . . 1.013(6) no
C32 H32 . . 0.949(4) no
C33 H33 . . 0.938(4) no
C34 H34 . . 0.898(4) no
C35 H35 . . 0.922(4) no
